data_2311922
loop_
_publ_author_name
'Cuartas, Viviana'
'Insuasty, Braulio'
'Cobo, Justo'
'Glidewell, Christopher'

_publ_section_title
;
 Reduced 3,4'-bipyrazoles from a simple pyrazole precursor: synthetic
 sequence, molecular structures and supramolecular assembly.
;
_journal_coeditor_code SK3669
_journal_issue 'Pt 10'
_journal_name_full 'Acta crystallographica. Section C, Structural chemistry'
_journal_page_first 784
_journal_page_last 790
_journal_paper_doi 10.1107/S205322961701302X
_journal_volume 73
_journal_year 2017
_chemical_formula_iupac 'C30 H31 N5 O2 , 0.945C2 H6 O'
_chemical_formula_moiety 'C30 H31 N5 O2 , 0.945C2 H6 O'
_chemical_formula_sum 'C31.89 H36.67 N5 O2.95'
_chemical_formula_weight 537.13
_chemical_name_systematic
;(3<i>RS</i>)-2-acetyl-5'-[Benzyl(methyl)amino]- 5-(4-methoxyphenyl)-3'-methyl-1'-phenyl-3,4-dihydro-1'<i>H</i>,2<i>H</i>-[3,4'-bipyrazole]
ethanol 0.945-solvate
;
_space_group_crystal_system monoclinic
_space_group_IT_number 14
_space_group_name_Hall '-P 2yn'
_space_group_name_H-M_alt 'P 1 21/n 1'
_atom_sites_solution_hydrogens mixed
_audit_creation_method SHELXL-2014
_cell_angle_alpha 90
_cell_angle_beta 97.04(2)
_cell_angle_gamma 90
_cell_formula_units_Z 4
_cell_length_a 9.363(6)
_cell_length_b 28.238(18)
_cell_length_c 10.775(7)
_cell_measurement_reflns_used 6555
_cell_measurement_temperature 100(2)
_cell_measurement_theta_max 27.638
_cell_measurement_theta_min 2.307
_cell_volume 2827(3)
_computing_cell_refinement
;
SAINT (Bruker, 2016)
;
_computing_data_collection 'APEX3 (Bruker2016)'
_computing_data_reduction
;
SAINT (Bruker, 2016)
;
_computing_molecular_graphics
;
PLATON (Spek, 2009)
;
_computing_publication_material
;
SHELXL-2014 (Sheldrick, 2015) and PLATON (Spek, 2009)
;
_computing_structure_refinement
;
SHELXL-2014 (Sheldrick, 2015)
;
_computing_structure_solution
;
SIR92 (Altomare <i>et al.</i>,  1994)
;
_diffrn_ambient_temperature 100(2)
_diffrn_measured_fraction_theta_full 0.999
_diffrn_measured_fraction_theta_max 0.995
_diffrn_measurement_device_type 'Bruker D8 Venture'
_diffrn_measurement_method '\f and \w scans'
_diffrn_radiation_monochromator 'multilayer mirror'
_diffrn_radiation_type MoK\a
_diffrn_radiation_wavelength 0.71073
_diffrn_reflns_av_R_equivalents 0.0474
_diffrn_reflns_limit_h_max 12
_diffrn_reflns_limit_h_min -12
_diffrn_reflns_limit_k_max 36
_diffrn_reflns_limit_k_min -36
_diffrn_reflns_limit_l_max 13
_diffrn_reflns_limit_l_min -14
_diffrn_reflns_number 65713
_diffrn_reflns_theta_full 25.242
_diffrn_reflns_theta_max 27.638
_diffrn_reflns_theta_min 2.307
_diffrn_standards_decay_% 0
_diffrn_standards_interval_count 0
_diffrn_standards_interval_time 0
_diffrn_standards_number 0
_exptl_absorpt_coefficient_mu 0.083
_exptl_absorpt_correction_T_max 0.983
_exptl_absorpt_correction_T_min 0.940
_exptl_absorpt_correction_type multi-scan
_exptl_absorpt_process_details
;
(SADABS-2016/2; Bruker, 2016)
;
_exptl_crystal_colour colourless
_exptl_crystal_density_diffrn 1.262
_exptl_crystal_description plate
_exptl_crystal_F_000 1146.3
_exptl_crystal_size_max 0.420
_exptl_crystal_size_mid 0.280
_exptl_crystal_size_min 0.210
_refine_diff_density_max 0.392
_refine_diff_density_min -0.309
_refine_ls_extinction_method none
_refine_ls_goodness_of_fit_ref 1.078
_refine_ls_hydrogen_treatment mixed
_refine_ls_matrix_type full
_refine_ls_number_parameters 370
_refine_ls_number_reflns 6550
_refine_ls_number_restraints 0
_refine_ls_restrained_S_all 1.078
_refine_ls_R_factor_all 0.0542
_refine_ls_R_factor_gt 0.0423
_refine_ls_shift/su_max 0.001
_refine_ls_shift/su_mean 0.000
_refine_ls_structure_factor_coef Fsqd
_refine_ls_weighting_details 'w = 1/[\s^2^(Fo^2^)+(0.0430P)^2^+1.4625P] where P=(Fo^2^+2Fc^2^)/3'
_refine_ls_weighting_scheme calc
_refine_ls_wR_factor_gt 0.0980
_refine_ls_wR_factor_ref 0.1041
_reflns_number_gt 5518
_reflns_number_total 6550
_reflns_threshold_expression I>2\s(I)
_cod_data_source_file sk3669sup1.cif
_cod_data_source_block IV
_cod_original_sg_symbol_H-M 'P 21/n'
_cod_database_code 2311922
_shelx_space_group_comment
;
The symmetry employed for this shelxl refinement is uniquely defined
by the following loop, which should always be used as a source of
symmetry information in preference to the above space-group names.
They are only intended as comments.
;
_shelx_estimated_absorpt_t_min 0.966
_shelx_estimated_absorpt_t_max 0.983
_shelxl_version_number 2.014

loop_
_space_group_symop_operation_xyz
'x, y, z'
'-x+1/2, y+1/2, -z+1/2'
'-x, -y, -z'
'x-1/2, -y-1/2, z-1/2'

loop_
_atom_site_type_symbol
_atom_site_label
_atom_site_fract_x
_atom_site_fract_y
_atom_site_fract_z
_atom_site_U_iso_or_equiv
_atom_site_adp_type
_atom_site_calc_flag
_atom_site_occupancy
N N1 0.45887(11) 0.66068(4) 0.55283(10) 0.0118(2) Uani d 1
N N2 0.60332(11) 0.65210(4) 0.57673(10) 0.0131(2) Uani d 1
C C3 0.61856(13) 0.62404(4) 0.67664(11) 0.0120(2) Uani d 1
C C4 0.48428(13) 0.61354(4) 0.71737(11) 0.0117(2) Uani d 1
C C5 0.38381(13) 0.63719(4) 0.63553(11) 0.0113(2) Uani d 1
C C11 0.40917(13) 0.69361(4) 0.45724(11) 0.0120(2) Uani d 1
C C12 0.47304(14) 0.69383(4) 0.34750(12) 0.0160(3) Uani d 1
H H12 0.5446 0.6711 0.3350 0.019 Uiso calc 1
C C13 0.43171(15) 0.72751(5) 0.25611(13) 0.0198(3) Uani d 1
H H13 0.4762 0.7281 0.1815 0.024 Uiso calc 1
C C14 0.32558(15) 0.76031(5) 0.27366(13) 0.0193(3) Uani d 1
H H14 0.2971 0.7832 0.2109 0.023 Uiso calc 1
C C15 0.26125(14) 0.75956(4) 0.38278(13) 0.0168(3) Uani d 1
H H15 0.1880 0.7818 0.3942 0.020 Uiso calc 1
C C16 0.30301(13) 0.72644(4) 0.47576(12) 0.0141(2) Uani d 1
H H16 0.2596 0.7262 0.5510 0.017 Uiso calc 1
C C31 0.76666(13) 0.60815(5) 0.72900(12) 0.0162(3) Uani d 1
H H31A 0.8355 0.6174 0.6718 0.024 Uiso calc 1
H H31B 0.7676 0.5736 0.7388 0.024 Uiso calc 1
H H31C 0.7936 0.6231 0.8106 0.024 Uiso calc 1
N N41 0.65277(11) 0.55646(4) 0.97537(10) 0.0141(2) Uani d 1
N N42 0.55980(11) 0.59324(4) 0.93773(10) 0.0139(2) Uani d 1
C C42 0.56746(14) 0.63518(4) 0.99967(12) 0.0152(3) Uani d 1
O O42 0.48177(10) 0.66698(3) 0.96734(9) 0.0198(2) Uani d 1
C C421 0.68645(16) 0.63970(5) 1.10638(13) 0.0211(3) Uani d 1
H H42A 0.6810 0.6708 1.1456 0.032 Uiso calc 1
H H42B 0.7797 0.6363 1.0747 0.032 Uiso calc 1
H H42C 0.6761 0.6149 1.1682 0.032 Uiso calc 1
C C43 0.45776(13) 0.58227(4) 0.82489(11) 0.0129(2) Uani d 1
H H43 0.3565 0.5862 0.8437 0.015 Uiso calc 1
C C44 0.49061(13) 0.52927(4) 0.80662(12) 0.0141(2) Uani d 1
H H44A 0.4080 0.5092 0.8221 0.017 Uiso calc 1
H H44B 0.5150 0.5230 0.7213 0.017 Uiso calc 1
C C45 0.61830(13) 0.52086(4) 0.90363(11) 0.0127(2) Uani d 1
C C451 0.70203(13) 0.47705(4) 0.91853(12) 0.0133(2) Uani d 1
C C452 0.83001(14) 0.47552(4) 1.00111(12) 0.0155(3) Uani d 1
H H452 0.8622 0.5032 1.0464 0.019 Uiso calc 1
C C453 0.90954(14) 0.43456(5) 1.01745(13) 0.0174(3) Uani d 1
H H453 0.9972 0.4343 1.0722 0.021 Uiso calc 1
C C454 0.86160(14) 0.39350(4) 0.95366(13) 0.0169(3) Uani d 1
O O454 0.94401(11) 0.35436(3) 0.98203(10) 0.0232(2) Uani d 1
C C457 0.88438(18) 0.31013(5) 0.93698(17) 0.0315(4) Uani d 1
H H47A 0.7878 0.3065 0.9619 0.047 Uiso calc 1
H H47B 0.9459 0.2842 0.9725 0.047 Uiso calc 1
H H47C 0.8785 0.3093 0.8456 0.047 Uiso calc 1
C C455 0.73640(14) 0.39432(4) 0.86971(13) 0.0177(3) Uani d 1
H H455 0.7047 0.3666 0.8246 0.021 Uiso calc 1
C C456 0.65808(14) 0.43616(4) 0.85248(12) 0.0152(3) Uani d 1
H H456 0.5730 0.4368 0.7946 0.018 Uiso calc 1
N N51 0.23382(11) 0.63971(4) 0.62052(10) 0.0137(2) Uani d 1
C C51 0.16379(14) 0.64632(5) 0.73287(13) 0.0184(3) Uani d 1
H H51A 0.1438 0.6154 0.7680 0.028 Uiso calc 1
H H51B 0.0733 0.6636 0.7116 0.028 Uiso calc 1
H H51C 0.2272 0.6645 0.7945 0.028 Uiso calc 1
C C52 0.16039(14) 0.60761(5) 0.52478(12) 0.0167(3) Uani d 1
H H52B 0.1954 0.6146 0.4437 0.020 Uiso calc 1
H H52A 0.0560 0.6145 0.5155 0.020 Uiso calc 1
C C521 0.18179(14) 0.55537(5) 0.55248(12) 0.0164(3) Uani d 1
C C522 0.28431(15) 0.52961(5) 0.49705(13) 0.0203(3) Uani d 1
H H522 0.3419 0.5452 0.4429 0.024 Uiso calc 1
C C523 0.30349(16) 0.48159(5) 0.51976(14) 0.0248(3) Uani d 1
H H523 0.3736 0.4646 0.4811 0.030 Uiso calc 1
C C524 0.22047(17) 0.45832(5) 0.59887(14) 0.0252(3) Uani d 1
H H524 0.2332 0.4254 0.6143 0.030 Uiso calc 1
C C525 0.11873(16) 0.48346(5) 0.65534(14) 0.0241(3) Uani d 1
H H525 0.0624 0.4678 0.7103 0.029 Uiso calc 1
C C526 0.09895(15) 0.53146(5) 0.63177(13) 0.0199(3) Uani d 1
H H526 0.0281 0.5483 0.6701 0.024 Uiso calc 1
O O61 0.83673(12) 0.66224(4) 0.43191(11) 0.0236(3) Uani d 0.945(3)
H H61 0.767(2) 0.6631(7) 0.473(2) 0.035 Uiso d 0.945(3)
C C61 0.89741(19) 0.70840(6) 0.43365(16) 0.0317(4) Uani d 0.945(3)
H H61A 1.0031 0.7059 0.4540 0.038 Uiso calc 0.945(3)
H H61B 0.8606 0.7271 0.5007 0.038 Uiso calc 0.945(3)
C C62 0.86449(18) 0.73404(5) 0.31345(15) 0.0253(4) Uani d 0.945(3)
H H62A 0.8984 0.7154 0.2461 0.038 Uiso calc 0.945(3)
H H62B 0.9130 0.7649 0.3192 0.038 Uiso calc 0.945(3)
H H62C 0.7603 0.7388 0.2956 0.038 Uiso calc 0.945(3)

loop_
_atom_site_aniso_label
_atom_site_aniso_U_11
_atom_site_aniso_U_22
_atom_site_aniso_U_33
_atom_site_aniso_U_12
_atom_site_aniso_U_13
_atom_site_aniso_U_23
N1 0.0090(5) 0.0128(5) 0.0136(5) 0.0001(4) 0.0013(4) 0.0025(4)
N2 0.0089(5) 0.0149(5) 0.0152(5) 0.0008(4) 0.0007(4) 0.0019(4)
C3 0.0116(6) 0.0117(5) 0.0126(6) 0.0002(4) 0.0015(4) 0.0000(4)
C4 0.0113(6) 0.0109(5) 0.0130(6) -0.0001(4) 0.0016(4) 0.0001(4)
C5 0.0111(6) 0.0099(5) 0.0130(6) -0.0006(4) 0.0022(4) 0.0001(4)
C11 0.0116(6) 0.0102(5) 0.0136(6) -0.0021(4) -0.0008(5) 0.0011(4)
C12 0.0158(6) 0.0160(6) 0.0162(6) 0.0029(5) 0.0026(5) 0.0014(5)
C13 0.0223(7) 0.0221(7) 0.0157(6) 0.0028(5) 0.0046(5) 0.0053(5)
C14 0.0225(7) 0.0157(6) 0.0187(6) 0.0020(5) -0.0011(5) 0.0063(5)
C15 0.0166(6) 0.0112(6) 0.0222(7) 0.0023(5) 0.0002(5) -0.0009(5)
C16 0.0149(6) 0.0127(6) 0.0150(6) -0.0004(5) 0.0025(5) -0.0014(5)
C31 0.0108(6) 0.0194(6) 0.0180(6) 0.0013(5) 0.0010(5) 0.0045(5)
N41 0.0156(5) 0.0128(5) 0.0137(5) 0.0012(4) 0.0013(4) 0.0036(4)
N42 0.0154(5) 0.0130(5) 0.0129(5) 0.0022(4) 0.0001(4) 0.0017(4)
C42 0.0181(6) 0.0145(6) 0.0144(6) -0.0021(5) 0.0074(5) 0.0005(5)
O42 0.0230(5) 0.0143(4) 0.0230(5) 0.0026(4) 0.0063(4) 0.0014(4)
C421 0.0253(7) 0.0192(6) 0.0183(7) -0.0013(5) 0.0011(5) -0.0048(5)
C43 0.0118(6) 0.0139(6) 0.0129(6) -0.0009(4) 0.0012(5) 0.0022(4)
C44 0.0151(6) 0.0125(6) 0.0143(6) -0.0007(4) -0.0002(5) 0.0023(4)
C45 0.0134(6) 0.0128(6) 0.0123(6) -0.0019(4) 0.0029(5) 0.0034(4)
C451 0.0136(6) 0.0129(6) 0.0137(6) -0.0004(5) 0.0032(5) 0.0035(4)
C452 0.0153(6) 0.0133(6) 0.0177(6) -0.0022(5) 0.0007(5) 0.0025(5)
C453 0.0127(6) 0.0178(6) 0.0210(7) -0.0005(5) -0.0002(5) 0.0049(5)
C454 0.0157(6) 0.0139(6) 0.0219(7) 0.0030(5) 0.0062(5) 0.0045(5)
O454 0.0191(5) 0.0149(5) 0.0350(6) 0.0054(4) 0.0018(4) 0.0017(4)
C457 0.0303(8) 0.0144(7) 0.0486(10) 0.0068(6) -0.0002(7) -0.0032(6)
C455 0.0200(6) 0.0135(6) 0.0199(6) -0.0013(5) 0.0039(5) -0.0013(5)
C456 0.0146(6) 0.0163(6) 0.0144(6) -0.0010(5) 0.0007(5) 0.0019(5)
N51 0.0086(5) 0.0152(5) 0.0172(5) -0.0001(4) 0.0009(4) 0.0015(4)
C51 0.0130(6) 0.0185(6) 0.0248(7) -0.0001(5) 0.0065(5) -0.0012(5)
C52 0.0113(6) 0.0199(6) 0.0181(6) -0.0021(5) -0.0021(5) 0.0024(5)
C521 0.0134(6) 0.0190(6) 0.0153(6) -0.0025(5) -0.0035(5) -0.0015(5)
C522 0.0170(6) 0.0265(7) 0.0170(6) -0.0006(5) 0.0002(5) -0.0034(5)
C523 0.0242(7) 0.0264(7) 0.0223(7) 0.0056(6) -0.0034(6) -0.0094(6)
C524 0.0318(8) 0.0164(6) 0.0241(7) 0.0002(6) -0.0093(6) -0.0040(5)
C525 0.0288(8) 0.0209(7) 0.0216(7) -0.0086(6) -0.0005(6) -0.0007(5)
C526 0.0192(7) 0.0197(6) 0.0208(7) -0.0039(5) 0.0024(5) -0.0036(5)
O61 0.0191(6) 0.0207(6) 0.0333(7) 0.0006(4) 0.0125(5) 0.0068(4)
C61 0.0342(9) 0.0342(9) 0.0248(8) -0.0177(7) -0.0048(7) 0.0063(7)
C62 0.0276(8) 0.0189(7) 0.0277(8) -0.0060(6) -0.0031(6) 0.0013(6)

loop_
_atom_type_symbol
_atom_type_description
_atom_type_scat_dispersion_real
_atom_type_scat_dispersion_imag
_atom_type_scat_source
C C 0.0033 0.0016 'International Tables Vol C Tables 4.2.6.8 and 6.1.1.4'
H H 0.0000 0.0000 'International Tables Vol C Tables 4.2.6.8 and 6.1.1.4'
N N 0.0061 0.0033 'International Tables Vol C Tables 4.2.6.8 and 6.1.1.4'
O O 0.0106 0.0060 'International Tables Vol C Tables 4.2.6.8 and 6.1.1.4'

loop_
_geom_angle_atom_site_label_1
_geom_angle_atom_site_label_2
_geom_angle_atom_site_label_3
_geom_angle
N2 N1 C5 111.46(10)
N2 N1 C11 118.71(10)
C5 N1 C11 129.65(11)
C3 N2 N1 105.28(10)
N2 C3 C4 111.41(11)
N2 C3 C31 119.01(11)
C4 C3 C31 129.57(12)
C5 C4 C3 105.23(11)
C5 C4 C43 127.83(11)
C3 C4 C43 126.92(11)
N1 C5 C4 106.60(11)
N1 C5 N51 119.24(11)
C4 C5 N51 134.10(11)
C12 C11 C16 120.57(11)
C12 C11 N1 118.86(11)
C16 C11 N1 120.51(11)
C11 C12 C13 119.67(12)
C11 C12 H12 120.2
C13 C12 H12 120.2
C14 C13 C12 120.13(13)
C14 C13 H13 119.9
C12 C13 H13 119.9
C15 C14 C13 119.88(12)
C15 C14 H14 120.1
C13 C14 H14 120.1
C14 C15 C16 120.56(12)
C14 C15 H15 119.7
C16 C15 H15 119.7
C15 C16 C11 119.17(12)
C15 C16 H16 120.4
C11 C16 H16 120.4
C3 C31 H31A 109.5
C3 C31 H31B 109.5
H31A C31 H31B 109.5
C3 C31 H31C 109.5
H31A C31 H31C 109.5
H31B C31 H31C 109.5
C45 N41 N42 107.95(11)
C42 N42 N41 121.16(11)
C42 N42 C43 125.10(11)
N41 N42 C43 113.72(10)
O42 C42 N42 120.42(13)
O42 C42 C421 123.52(12)
N42 C42 C421 116.06(11)
C42 C421 H42A 109.5
C42 C421 H42B 109.5
H42A C421 H42B 109.5
C42 C421 H42C 109.5
H42A C421 H42C 109.5
H42B C421 H42C 109.5
N42 C43 C4 111.02(11)
N42 C43 C44 100.86(9)
C4 C43 C44 114.64(11)
N42 C43 H43 110.0
C4 C43 H43 110.0
C44 C43 H43 110.0
C45 C44 C43 102.56(10)
C45 C44 H44A 111.3
C43 C44 H44A 111.3
C45 C44 H44B 111.3
C43 C44 H44B 111.3
H44A C44 H44B 109.2
N41 C45 C451 120.26(12)
N41 C45 C44 114.42(11)
C451 C45 C44 125.32(11)
C456 C451 C452 118.35(11)
C456 C451 C45 121.64(12)
C452 C451 C45 120.01(11)
C453 C452 C451 120.94(12)
C453 C452 H452 119.5
C451 C452 H452 119.5
C452 C453 C454 119.99(13)
C452 C453 H453 120.0
C454 C453 H453 120.0
O454 C454 C455 124.70(12)
O454 C454 C453 115.17(12)
C455 C454 C453 120.12(12)
C454 O454 C457 116.51(12)
O454 C457 H47A 109.5
O454 C457 H47B 109.5
H47A C457 H47B 109.5
O454 C457 H47C 109.5
H47A C457 H47C 109.5
H47B C457 H47C 109.5
C454 C455 C456 119.32(12)
C454 C455 H455 120.3
C456 C455 H455 120.3
C455 C456 C451 121.22(13)
C455 C456 H456 119.4
C451 C456 H456 119.4
C5 N51 C51 117.32(11)
C5 N51 C52 115.16(10)
C51 N51 C52 116.11(11)
N51 C51 H51A 109.5
N51 C51 H51B 109.5
H51A C51 H51B 109.5
N51 C51 H51C 109.5
H51A C51 H51C 109.5
H51B C51 H51C 109.5
N51 C52 C521 114.90(11)
N51 C52 H52B 108.5
C521 C52 H52B 108.5
N51 C52 H52A 108.5
C521 C52 H52A 108.5
H52B C52 H52A 107.5
C522 C521 C526 118.19(13)
C522 C521 C52 120.33(12)
C526 C521 C52 121.46(12)
C523 C522 C521 121.03(13)
C523 C522 H522 119.5
C521 C522 H522 119.5
C522 C523 C524 120.12(14)
C522 C523 H523 119.9
C524 C523 H523 119.9
C525 C524 C523 119.58(14)
C525 C524 H524 120.2
C523 C524 H524 120.2
C524 C525 C526 120.22(14)
C524 C525 H525 119.9
C526 C525 H525 119.9
C525 C526 C521 120.85(13)
C525 C526 H526 119.6
C521 C526 H526 119.6
C61 O61 H61 107.7(14)
O61 C61 C62 113.35(13)
O61 C61 H61A 108.9
C62 C61 H61A 108.9
O61 C61 H61B 108.9
C62 C61 H61B 108.9
H61A C61 H61B 107.7
C61 C62 H62A 109.5
C61 C62 H62B 109.5
H62A C62 H62B 109.5
C61 C62 H62C 109.5
H62A C62 H62C 109.5
H62B C62 H62C 109.5

loop_
_geom_bond_atom_site_label_1
_geom_bond_atom_site_label_2
_geom_bond_distance
N1 N2 1.3671(16)
N1 C5 1.3716(16)
N1 C11 1.4228(16)
N2 C3 1.3302(17)
C3 C4 1.4130(18)
C3 C31 1.5002(19)
C4 C5 1.3803(18)
C4 C43 1.5014(18)
C5 N51 1.3956(18)
C11 C12 1.3889(19)
C11 C16 1.3915(18)
C12 C13 1.3894(19)
C12 H12 0.9500
C13 C14 1.388(2)
C13 H13 0.9500
C14 C15 1.385(2)
C14 H14 0.9500
C15 C16 1.3910(19)
C15 H15 0.9500
C16 H16 0.9500
C31 H31A 0.9800
C31 H31B 0.9800
C31 H31C 0.9800
N41 C45 1.2849(17)
N41 N42 1.3836(15)
N42 C42 1.3569(17)
N42 C43 1.4840(18)
C42 O42 1.2261(17)
C42 C421 1.505(2)
C421 H42A 0.9800
C421 H42B 0.9800
C421 H42C 0.9800
C43 C44 1.5453(19)
C43 H43 1.0000
C44 C45 1.5074(19)
C44 H44A 0.9900
C44 H44B 0.9900
C45 C451 1.4629(18)
C451 C456 1.3918(19)
C451 C452 1.4028(19)
C452 C453 1.3751(19)
C452 H452 0.9500
C453 C454 1.394(2)
C453 H453 0.9500
C454 O454 1.3610(16)
C454 C455 1.390(2)
O454 C457 1.4285(19)
C457 H47A 0.9800
C457 H47B 0.9800
C457 H47C 0.9800
C455 C456 1.3909(19)
C455 H455 0.9500
C456 H456 0.9500
N51 C51 1.4578(18)
N51 C52 1.4781(18)
C51 H51A 0.9800
C51 H51B 0.9800
C51 H51C 0.9800
C52 C521 1.513(2)
C52 H52B 0.9900
C52 H52A 0.9900
C521 C522 1.3956(19)
C521 C526 1.3965(19)
C522 C523 1.386(2)
C522 H522 0.9500
C523 C524 1.387(2)
C523 H523 0.9500
C524 C525 1.387(2)
C524 H524 0.9500
C525 C526 1.387(2)
C525 H525 0.9500
C526 H526 0.9500
O61 C61 1.421(2)
O61 H61 0.83(2)
C61 C62 1.483(2)
C61 H61A 0.9900
C61 H61B 0.9900
C62 H62A 0.9800
C62 H62B 0.9800
C62 H62C 0.9800

loop_
_geom_hbond_atom_site_label_D
_geom_hbond_atom_site_label_H
_geom_hbond_atom_site_label_A
_geom_hbond_site_symmetry_A
_geom_hbond_distance_DH
_geom_hbond_distance_HA
_geom_hbond_distance_DA
_geom_hbond_angle_DHA
_geom_hbond_publ_flag
O61 H61 N2 . 0.83(2) 2.03(2) 2.851(2) 169.4(19) no
C52 H52A O61 1_455 0.99 2.53 3.438(3) 153 no
C524 H524 O61 3_666 0.95 2.59 3.456(3) 151 no

loop_
_geom_torsion_atom_site_label_1
_geom_torsion_atom_site_label_2
_geom_torsion_atom_site_label_3
_geom_torsion_atom_site_label_4
_geom_torsion
C5 N1 N2 C3 -1.44(13)
C11 N1 N2 C3 174.15(10)
N1 N2 C3 C4 0.91(13)
N1 N2 C3 C31 -179.33(10)
N2 C3 C4 C5 -0.08(14)
C31 C3 C4 C5 -179.80(12)
N2 C3 C4 C43 178.53(11)
C31 C3 C4 C43 -1.2(2)
N2 N1 C5 C4 1.42(13)
C11 N1 C5 C4 -173.56(11)
N2 N1 C5 N51 -176.32(10)
C11 N1 C5 N51 8.70(18)
C3 C4 C5 N1 -0.79(13)
C43 C4 C5 N1 -179.38(11)
C3 C4 C5 N51 176.46(13)
C43 C4 C5 N51 -2.1(2)
N2 N1 C11 C12 39.84(16)
C5 N1 C11 C12 -145.49(13)
N2 N1 C11 C16 -137.24(12)
C5 N1 C11 C16 37.43(18)
C16 C11 C12 C13 0.77(19)
N1 C11 C12 C13 -176.30(12)
C11 C12 C13 C14 -1.0(2)
C12 C13 C14 C15 0.3(2)
C13 C14 C15 C16 0.6(2)
C14 C15 C16 C11 -0.80(19)
C12 C11 C16 C15 0.10(18)
N1 C11 C16 C15 177.13(11)
C45 N41 N42 C42 177.72(11)
C45 N41 N42 C43 -3.64(14)
N41 N42 C42 O42 -177.97(11)
C43 N42 C42 O42 3.55(19)
N41 N42 C42 C421 2.79(17)
C43 N42 C42 C421 -175.69(11)
C42 N42 C43 C4 63.24(15)
N41 N42 C43 C4 -115.34(12)
C42 N42 C43 C44 -174.86(11)
N41 N42 C43 C44 6.57(12)
C5 C4 C43 N42 -135.11(13)
C3 C4 C43 N42 46.59(16)
C5 C4 C43 C44 111.42(14)
C3 C4 C43 C44 -66.88(16)
N42 C43 C44 C45 -6.45(11)
C4 C43 C44 C45 112.88(12)
N42 N41 C45 C451 177.77(10)
N42 N41 C45 C44 -1.31(14)
C43 C44 C45 N41 5.28(14)
C43 C44 C45 C451 -173.74(11)
N41 C45 C451 C456 172.45(12)
C44 C45 C451 C456 -8.59(18)
N41 C45 C451 C452 -7.49(18)
C44 C45 C451 C452 171.47(11)
C456 C451 C452 C453 -0.61(18)
C45 C451 C452 C453 179.33(12)
C451 C452 C453 C454 -1.47(19)
C452 C453 C454 O454 -176.38(12)
C452 C453 C454 C455 2.55(19)
C455 C454 O454 C457 -10.30(19)
C453 C454 O454 C457 168.58(13)
O454 C454 C455 C456 177.30(12)
C453 C454 C455 C456 -1.52(19)
C454 C455 C456 C451 -0.59(19)
C452 C451 C456 C455 1.65(18)
C45 C451 C456 C455 -178.29(12)
N1 C5 N51 C51 -137.53(12)
C4 C5 N51 C51 45.49(19)
N1 C5 N51 C52 80.31(14)
C4 C5 N51 C52 -96.67(17)
C5 N51 C52 C521 64.11(14)
C51 N51 C52 C521 -78.52(14)
N51 C52 C521 C522 -98.83(15)
N51 C52 C521 C526 82.24(16)
C526 C521 C522 C523 0.1(2)
C52 C521 C522 C523 -178.88(12)
C521 C522 C523 C524 -0.2(2)
C522 C523 C524 C525 -0.3(2)
C523 C524 C525 C526 0.7(2)
C524 C525 C526 C521 -0.8(2)
C522 C521 C526 C525 0.4(2)
C52 C521 C526 C525 179.34(13)
